data_1574483
loop_
_publ_author_name
'Song, Bai-Qiao'
'Gao, Mei-Yan'
'Mercene van Wyk, Lisa'
'Deng, Cheng-Hua'
'Eaby, Alan C.'
'Wang, Shi-Qiang'
'Darwish, Shaza'
'Li, Dan'
'Qin, Shao-Jie'
'Peng, Yun-Lei'
'Yang, Qing-Yuan'
'Barbour, Leonard J.'
'Zaworotko, Michael J.'

_publ_section_title
;
 A new type of C2H2 binding site in a cis-bridging hexafluorosilicate
 ultramicroporous material that offers trace C2H2 capture
;
_journal_issue 20
_journal_name_full 'Chemical Science'
_journal_page_first 9010
_journal_page_last 9019
_journal_paper_doi 10.1039/D5SC00697J
_journal_volume 16
_journal_year 2025
_chemical_formula_moiety 'C28 H28 Cu F6 N8 Si'
_chemical_formula_sum 'C28 H28 Cu F6 N8 Si'
_chemical_formula_weight 684.40
_chemical_name_common CO2@SIFSIX-bidmb-Cu_act_in-situ
_space_group_crystal_system triclinic
_space_group_IT_number 2
_space_group_name_Hall '-P 1'
_space_group_name_H-M_alt 'P -1'
_atom_sites_solution_hydrogens geom
_atom_sites_solution_primary 'dual space'
_atom_sites_solution_secondary difmap
_audit_creation_method SHELXL-2018/3
_audit_update_record
;
2024-06-07 deposited with the CCDC.	2025-04-15 downloaded from the CCDC.
;
_cell_angle_alpha 107.043(3)
_cell_angle_beta 101.918(2)
_cell_angle_gamma 118.388(3)
_cell_formula_units_Z 2
_cell_length_a 12.6837(5)
_cell_length_b 13.3315(9)
_cell_length_c 13.4082(5)
_cell_measurement_reflns_used 9946
_cell_measurement_temperature 298(2)
_cell_measurement_theta_max 27.61
_cell_measurement_theta_min 2.48
_cell_volume 1738.32(18)
_computing_cell_refinement 'SAINT V8.37A (Bruker, 2016)'
_computing_data_collection 'APEX3 (Bruker, 2017)'
_computing_data_reduction 'SAINT V8.37A (Bruker, 2016)'
_computing_molecular_graphics 'X-Seed (Barbour, 2001; Atwood & Barbour, 2003)'
_computing_structure_refinement 'SHELXL-2018/3 (Sheldrick, 2018)'
_computing_structure_solution 'SHELXT 2018/2 (Sheldrick, 2018)'
_diffrn_ambient_temperature 298(2)
_diffrn_measured_fraction_theta_full 1.000
_diffrn_measured_fraction_theta_max 0.994
_diffrn_measurement_device_type 'Bruker APEX SMART CCD area-detector'
_diffrn_measurement_method '\f and \w scans'
_diffrn_radiation_type MoK\a
_diffrn_radiation_wavelength 0.71073
_diffrn_reflns_av_R_equivalents 0.0519
_diffrn_reflns_av_unetI/netI 0.0580
_diffrn_reflns_Laue_measured_fraction_full 1.000
_diffrn_reflns_Laue_measured_fraction_max 0.994
_diffrn_reflns_limit_h_max 16
_diffrn_reflns_limit_h_min -16
_diffrn_reflns_limit_k_max 17
_diffrn_reflns_limit_k_min -17
_diffrn_reflns_limit_l_max 17
_diffrn_reflns_limit_l_min -17
_diffrn_reflns_number 42742
_diffrn_reflns_point_group_measured_fraction_full 1.000
_diffrn_reflns_point_group_measured_fraction_max 0.994
_diffrn_reflns_theta_full 25.242
_diffrn_reflns_theta_max 28.368
_diffrn_reflns_theta_min 1.743
_diffrn_source 'microfocus sealed tube'
_exptl_absorpt_coefficient_mu 0.725
_exptl_absorpt_correction_T_max 0.7457
_exptl_absorpt_correction_T_min 0.6725
_exptl_absorpt_correction_type multi-scan
_exptl_absorpt_process_details 'SADABS, 2016/2'
_exptl_crystal_colour Violet
_exptl_crystal_density_diffrn 1.308
_exptl_crystal_description Block
_exptl_crystal_F_000 700
_exptl_crystal_size_max 0.304
_exptl_crystal_size_mid 0.190
_exptl_crystal_size_min 0.143
_refine_diff_density_max 0.857
_refine_diff_density_min -0.955
_refine_diff_density_rms 0.067
_refine_ls_extinction_method none
_refine_ls_goodness_of_fit_ref 1.045
_refine_ls_hydrogen_treatment constr
_refine_ls_matrix_type full
_refine_ls_number_parameters 612
_refine_ls_number_reflns 8627
_refine_ls_number_restraints 1156
_refine_ls_restrained_S_all 1.020
_refine_ls_R_factor_all 0.0999
_refine_ls_R_factor_gt 0.0604
_refine_ls_shift/su_max 0.000
_refine_ls_shift/su_mean 0.000
_refine_ls_structure_factor_coef Fsqd
_refine_ls_weighting_details 'w=1/[\s^2^(Fo^2^)+(0.0445P)^2^+2.4029P] where P=(Fo^2^+2Fc^2^)/3'
_refine_ls_weighting_scheme calc
_refine_ls_wR_factor_gt 0.1215
_refine_ls_wR_factor_ref 0.1362
_reflns_Friedel_coverage 0.000
_reflns_number_gt 5799
_reflns_number_total 8627
_reflns_threshold_expression 'I > 2\s(I)'
_cod_data_source_file d5sc00697j2.cif
_cod_data_source_block CO2@SIFSIX-bidmb-Cu_act_in-situ
_cod_depositor_comments 'Adding full bibliography for 1574477--1574483.cif.'
_cod_original_cell_volume 1738.32(16)
_cod_database_code 1574483
_shelx_shelxl_version_number 2018/3
_shelx_space_group_comment
;
The symmetry employed for this shelxl refinement is uniquely defined
by the following loop, which should always be used as a source of
symmetry information in preference to the above space-group names.
They are only intended as comments.
;
_shelx_estimated_absorpt_t_min 0.810
_shelx_estimated_absorpt_t_max 0.903

loop_
_space_group_symop_operation_xyz
'x, y, z'
'-x, -y, -z'

loop_
_atom_site_label
_atom_site_type_symbol
_atom_site_fract_x
_atom_site_fract_y
_atom_site_fract_z
_atom_site_U_iso_or_equiv
_atom_site_adp_type
_atom_site_occupancy
_atom_site_site_symmetry_order
_atom_site_calc_flag
_atom_site_refinement_flags_posn
_atom_site_refinement_flags_adp
_atom_site_refinement_flags_occupancy
_atom_site_disorder_assembly
_atom_site_disorder_group
Cu1 Cu 0.500000 0.500000 0.500000 0.02329(13) Uani 1 2 d S U P . .
Cu2 Cu 0.000000 0.500000 0.500000 0.0486(2) Uani 1 2 d S U P . .
Si1 Si 0.35665(12) 0.60167(13) 0.72033(9) 0.0535(3) Uani 1 1 d . U . . .
F1 F 0.3931(2) 0.5466(2) 0.61231(17) 0.0511(5) Uani 1 1 d . U . . .
F2 F 0.2159(2) 0.5607(2) 0.62323(17) 0.0591(6) Uani 1 1 d . U . . .
F3 F 0.2754(3) 0.4551(3) 0.7126(3) 0.0914(9) Uani 1 1 d . U . . .
F4A F 0.4911(15) 0.627(2) 0.8073(19) 0.057(3) Uani 0.64(8) 1 d . U P A 9
F5 F 0.4364(3) 0.7460(2) 0.7221(2) 0.0771(8) Uani 1 1 d . U . . .
F4B F 0.508(3) 0.670(6) 0.829(3) 0.072(5) Uani 0.36(8) 1 d . U P A 10
C1 C 0.5410(9) 0.7377(12) 0.3419(10) 0.042(3) Uani 0.5060(17) 1 d D U P B -1
H1 H 0.558062 0.768806 0.289298 0.051 Uiso 0.5060(17) 1 calc R U P B -1
C2 C 0.5262(12) 0.6299(13) 0.3400(15) 0.035(3) Uani 0.5060(17) 1 d D U P B -1
H2 H 0.531183 0.573263 0.284408 0.042 Uiso 0.5060(17) 1 calc R U P B -1
N1 N 0.5023(14) 0.6158(14) 0.4328(16) 0.028(2) Uani 0.5060(17) 1 d D U P B -1
C3 C 0.5042(10) 0.7165(13) 0.4887(11) 0.030(2) Uani 0.5060(17) 1 d D U P B -1
H3 H 0.491950 0.733120 0.556147 0.037 Uiso 0.5060(17) 1 calc R U P B -1
N2 N 0.5260(7) 0.7922(8) 0.4369(8) 0.0361(19) Uani 0.5060(17) 1 d D U P B -1
C4 C 0.5289(9) 0.9066(10) 0.4737(10) 0.039(2) Uani 0.5060(17) 1 d D U P B -1
C5 C 0.6154(9) 1.0068(10) 0.5828(10) 0.045(2) Uani 0.5060(17) 1 d . U P B -1
C6 C 0.6117(10) 1.1136(11) 0.6123(11) 0.045(2) Uani 0.5060(17) 1 d . U P B -1
H6 H 0.666735 1.181958 0.685281 0.054 Uiso 0.5060(17) 1 calc R U P B -1
C7 C 0.5278(9) 1.1194(10) 0.5353(10) 0.043(2) Uani 0.5060(17) 1 d D U P B -1
C8 C 0.4439(10) 1.0225(10) 0.4237(10) 0.046(2) Uani 0.5060(17) 1 d . U P B -1
C9 C 0.4481(10) 0.9147(11) 0.3957(11) 0.048(3) Uani 0.5060(17) 1 d . U P B -1
H9 H 0.394653 0.846922 0.322316 0.058 Uiso 0.5060(17) 1 calc R U P B -1
C10 C 0.5108(11) 1.3855(13) 0.6692(16) 0.033(2) Uani 0.5060(17) 1 d D U P B -1
H10 H 0.500973 1.438207 0.723851 0.039 Uiso 0.5060(17) 1 calc R U P B -1
C11 C 0.5107(8) 1.2839(12) 0.6688(10) 0.039(2) Uani 0.5060(17) 1 d D U P B -1
H11 H 0.501000 1.253968 0.723044 0.047 Uiso 0.5060(17) 1 calc R U P B -1
N3 N 0.5276(7) 1.2331(9) 0.5730(9) 0.0364(19) Uani 0.5060(17) 1 d D U P B -1
C12 C 0.5373(10) 1.3037(13) 0.5180(12) 0.032(3) Uani 0.5060(17) 1 d D U P B -1
H12 H 0.548949 1.289874 0.450154 0.039 Uiso 0.5060(17) 1 calc R U P B -1
N4 N 0.5279(14) 1.3966(13) 0.5747(17) 0.027(2) Uani 0.5060(17) 1 d D U P B -1
C13 C 0.3462(12) 1.0215(14) 0.3352(13) 0.075(5) Uani 0.5060(17) 1 d D U P B -1
H13A H 0.300372 1.049945 0.370320 0.112 Uiso 0.5060(17) 1 calc R U P B -1
H13B H 0.284173 0.936173 0.273949 0.112 Uiso 0.5060(17) 1 calc R U P B -1
H13C H 0.392370 1.077798 0.305295 0.112 Uiso 0.5060(17) 1 calc R U P B -1
C14 C 0.7147(13) 1.0076(15) 0.6704(14) 0.079(5) Uani 0.5060(17) 1 d D U P B -1
H14A H 0.669956 0.953990 0.702844 0.119 Uiso 0.5060(17) 1 calc R U P B -1
H14B H 0.779256 1.093521 0.729953 0.119 Uiso 0.5060(17) 1 calc R U P B -1
H14C H 0.757327 0.975928 0.633418 0.119 Uiso 0.5060(17) 1 calc R U P B -1
C15 C 0.1359(12) 0.1564(11) 0.3270(10) 0.046(3) Uani 0.5033(18) 1 d D U P B -2
H15 H 0.061444 0.089410 0.325197 0.055 Uiso 0.5033(18) 1 calc R U P B -2
C16 C 0.2367(15) 0.2627(14) 0.4197(12) 0.035(3) Uani 0.5033(18) 1 d D U P B -2
H16 H 0.242117 0.283774 0.493971 0.042 Uiso 0.5033(18) 1 calc R U P B -2
N5 N 0.3321(14) 0.3370(13) 0.3895(14) 0.024(3) Uani 0.5033(18) 1 d D U P B -2
C17 C 0.2829(14) 0.2751(14) 0.2779(14) 0.030(3) Uani 0.5033(18) 1 d D U P B -2
H17 H 0.325384 0.303515 0.233214 0.036 Uiso 0.5033(18) 1 calc R U P B -2
N6 N 0.1629(10) 0.1648(9) 0.2355(9) 0.039(2) Uani 0.5033(18) 1 d D U P B -2
C18 C 0.0781(10) 0.0706(9) 0.1168(9) 0.039(2) Uani 0.5033(18) 1 d . U P B -2
C19 C -0.0457(11) 0.0413(10) 0.0684(9) 0.046(2) Uani 0.5033(18) 1 d . U P B -2
C20 C -0.1193(12) -0.0498(10) -0.0479(10) 0.046(3) Uani 0.5033(18) 1 d . U P B -2
H20 H -0.202242 -0.070542 -0.086622 0.055 Uiso 0.5033(18) 1 calc R U P B -2
C21 C -0.0704(11) -0.1078(9) -0.1045(9) 0.042(2) Uani 0.5033(18) 1 d D U P B -2
C22 C 0.0530(10) -0.0807(9) -0.0531(9) 0.043(2) Uani 0.5033(18) 1 d . U P B -2
C23 C 0.1272(12) 0.0107(10) 0.0601(10) 0.046(3) Uani 0.5033(18) 1 d . U P B -2
H23 H 0.210447 0.031989 0.098362 0.055 Uiso 0.5033(18) 1 calc R U P B -2
C24 C -0.2191(15) -0.2836(14) -0.4105(12) 0.045(4) Uani 0.5033(18) 1 d D U P B -2
H24 H -0.224274 -0.300743 -0.484390 0.054 Uiso 0.5033(18) 1 calc R U P B -2
C25 C -0.1146(12) -0.1879(12) -0.3140(10) 0.054(3) Uani 0.5033(18) 1 d D U P B -2
H25 H -0.033297 -0.126793 -0.308265 0.065 Uiso 0.5033(18) 1 calc R U P B -2
N7 N -0.1489(10) -0.1959(9) -0.2244(9) 0.040(2) Uani 0.5033(18) 1 d D U P B -2
C26 C -0.2726(13) -0.2964(13) -0.2692(13) 0.026(3) Uani 0.5033(18) 1 d D U P B -2
H26 H -0.320656 -0.323368 -0.227407 0.032 Uiso 0.5033(18) 1 calc R U P B -2
N8 N -0.3174(13) -0.3521(12) -0.3813(12) 0.020(2) Uani 0.5033(18) 1 d D U P B -2
C27 C 0.1075(15) -0.1488(14) -0.1115(12) 0.073(4) Uani 0.5033(18) 1 d D U P B -2
H27A H 0.166507 -0.096330 -0.137427 0.110 Uiso 0.5033(18) 1 calc R U P B -2
H27B H 0.036354 -0.229007 -0.175815 0.110 Uiso 0.5033(18) 1 calc R U P B -2
H27C H 0.153897 -0.163903 -0.058257 0.110 Uiso 0.5033(18) 1 calc R U P B -2
C28 C -0.1019(13) 0.1065(12) 0.1286(12) 0.061(3) Uani 0.5033(18) 1 d D U P B -2
H28A H -0.152955 0.056358 0.160620 0.091 Uiso 0.5033(18) 1 calc R U P B -2
H28B H -0.156806 0.113940 0.074485 0.091 Uiso 0.5033(18) 1 calc R U P B -2
H28C H -0.031138 0.190210 0.188695 0.091 Uiso 0.5033(18) 1 calc R U P B -2
C29 C 0.2151(5) 0.8921(5) 0.5999(4) 0.0798(15) Uani 1 1 d D U . . .
H29 H 0.291041 0.975023 0.636793 0.096 Uiso 1 1 calc R U . . .
C30 C 0.2058(6) 0.7863(5) 0.5980(4) 0.0820(15) Uani 1 1 d D U . . .
H30 H 0.275519 0.784338 0.633655 0.098 Uiso 1 1 calc R U . . .
N9 N 0.0793(4) 0.6835(3) 0.5361(3) 0.0520(8) Uani 1 1 d D U . . .
C31 C 0.0136(4) 0.7276(4) 0.5017(4) 0.0589(11) Uani 1 1 d D U . . .
H31 H -0.076513 0.677270 0.457754 0.071 Uiso 1 1 calc R U . . .
N10 N 0.0926(3) 0.8545(3) 0.5379(3) 0.0532(8) Uani 1 1 d D U . . .
C32 C 0.0496(4) 0.9322(3) 0.5180(3) 0.0442(8) Uani 1 1 d D U . . .
C33 C 0.0935(4) 1.0461(4) 0.6069(3) 0.0529(10) Uani 1 1 d . U . . .
H33 H 0.156514 1.077125 0.678406 0.063 Uiso 0.430(9) 1 calc R U P C 4
C34 C -0.0422(4) 0.8862(3) 0.4119(4) 0.0514(9) Uani 1 1 d . U . . .
H34 H -0.070127 0.809552 0.352637 0.062 Uiso 0.570(9) 1 calc R U P C 3
C36 C -0.1701(4) 0.4978(5) 0.7315(3) 0.0575(11) Uani 1 1 d . U . . .
H36 H -0.239223 0.485431 0.752419 0.069 Uiso 1 1 calc R U . . .
C37 C -0.1609(4) 0.5030(4) 0.6350(3) 0.0545(10) Uani 1 1 d . U . . .
H37 H -0.223629 0.495035 0.576920 0.065 Uiso 1 1 calc R U . . .
N11 N -0.0451(3) 0.5220(3) 0.6353(2) 0.0434(7) Uani 1 1 d . U . . .
C38 C 0.0153(4) 0.5285(4) 0.7316(3) 0.0466(9) Uani 1 1 d . U . . .
H38 H 0.096819 0.541132 0.753974 0.056 Uiso 1 1 calc R U . . .
N12 N -0.0573(3) 0.5143(3) 0.7933(2) 0.0471(8) Uani 1 1 d D U . . .
C39 C -0.0265(4) 0.5080(4) 0.9000(3) 0.0412(8) Uani 1 1 d D U . . .
C40 C 0.0080(4) 0.4261(4) 0.9084(3) 0.0501(9) Uani 1 1 d . U . . .
H40 H 0.012929 0.376660 0.846595 0.060 Uiso 0.470(8) 1 calc R U P D 6
C41 C -0.0351(4) 0.5812(4) 0.9896(3) 0.0514(10) Uani 1 1 d . U . . .
H41 H -0.059078 0.635390 0.981941 0.062 Uiso 0.530(8) 1 calc R U P D 5
F6A F 0.3066(19) 0.635(3) 0.8229(10) 0.068(4) Uani 0.60(5) 1 d . U P A 7
C35A C -0.1087(9) 0.7671(9) 0.2939(8) 0.099(5) Uani 0.430(9) 1 d D U P C 4
H35A H -0.046548 0.779117 0.260090 0.149 Uiso 0.430(9) 1 calc R U P C 4
H35B H -0.183080 0.757083 0.244168 0.149 Uiso 0.430(9) 1 calc R U P C 4
H35C H -0.137177 0.691861 0.304856 0.149 Uiso 0.430(9) 1 calc R U P C 4
C42A C 0.0131(10) 0.3296(8) 0.8136(6) 0.064(3) Uani 0.530(8) 1 d D U P D 5
H42A H -0.059174 0.290798 0.742082 0.097 Uiso 0.530(8) 1 calc R U P D 5
H42B H 0.007178 0.264536 0.834100 0.097 Uiso 0.530(8) 1 calc R U P D 5
H42C H 0.094394 0.374165 0.806060 0.097 Uiso 0.530(8) 1 calc R U P D 5
F6B F 0.344(3) 0.695(4) 0.8331(14) 0.077(5) Uani 0.40(5) 1 d . U P A 8
C35B C 0.1987(7) 1.1224(7) 0.7326(6) 0.067(2) Uani 0.570(9) 1 d D U P C 3
H35D H 0.282905 1.181432 0.735890 0.100 Uiso 0.570(9) 1 calc R U P C 3
H35E H 0.203371 1.064016 0.758300 0.100 Uiso 0.570(9) 1 calc R U P C 3
H35F H 0.174761 1.168886 0.780940 0.100 Uiso 0.570(9) 1 calc R U P C 3
C42B C -0.0622(16) 0.6849(13) 1.0003(9) 0.114(5) Uani 0.470(8) 1 d D U P D 6
H42D H -0.051331 0.709119 0.940516 0.171 Uiso 0.470(8) 1 calc R U P D 6
H42E H -0.001627 0.758503 1.073357 0.171 Uiso 0.470(8) 1 calc R U P D 6
H42F H -0.150574 0.651201 0.993671 0.171 Uiso 0.470(8) 1 calc R U P D 6

loop_
_atom_site_aniso_label
_atom_site_aniso_U_11
_atom_site_aniso_U_22
_atom_site_aniso_U_33
_atom_site_aniso_U_23
_atom_site_aniso_U_13
_atom_site_aniso_U_12
Cu1 0.0265(3) 0.0157(2) 0.0230(3) 0.00662(19) 0.0047(2) 0.0124(2)
Cu2 0.1086(6) 0.0729(4) 0.0513(4) 0.0554(4) 0.0650(4) 0.0816(5)
Si1 0.0671(7) 0.1014(9) 0.0375(6) 0.0390(6) 0.0325(5) 0.0697(7)
F1 0.0682(14) 0.0652(13) 0.0523(12) 0.0304(11) 0.0387(11) 0.0522(12)
F2 0.0709(15) 0.1007(18) 0.0429(12) 0.0378(12) 0.0276(11) 0.0692(15)
F3 0.091(2) 0.142(3) 0.113(2) 0.106(2) 0.0621(18) 0.078(2)
F4A 0.063(4) 0.086(7) 0.045(5) 0.029(4) 0.023(3) 0.057(5)
F5 0.096(2) 0.0710(16) 0.0638(16) 0.0156(13) 0.0214(14) 0.0609(16)
F4B 0.075(7) 0.122(15) 0.041(6) 0.026(8) 0.022(5) 0.078(9)
C1 0.059(7) 0.037(5) 0.044(4) 0.026(4) 0.029(5) 0.029(5)
C2 0.043(7) 0.035(5) 0.031(4) 0.016(4) 0.015(5) 0.024(5)
N1 0.030(6) 0.026(4) 0.027(4) 0.010(3) 0.006(4) 0.019(4)
C3 0.036(6) 0.032(5) 0.033(4) 0.015(3) 0.014(4) 0.026(5)
N2 0.050(5) 0.027(4) 0.044(4) 0.022(3) 0.021(4) 0.026(4)
C4 0.053(5) 0.030(4) 0.049(4) 0.025(3) 0.020(4) 0.031(4)
C5 0.054(6) 0.031(4) 0.056(4) 0.023(3) 0.021(5) 0.028(5)
C6 0.058(6) 0.034(5) 0.050(4) 0.021(4) 0.016(5) 0.032(5)
C7 0.052(5) 0.029(4) 0.055(4) 0.022(3) 0.021(4) 0.028(4)
C8 0.058(6) 0.035(5) 0.053(4) 0.028(3) 0.016(5) 0.030(5)
C9 0.066(6) 0.031(5) 0.048(4) 0.018(4) 0.013(5) 0.031(5)
C10 0.031(6) 0.030(4) 0.039(5) 0.017(4) 0.015(5) 0.018(4)
C11 0.042(6) 0.035(4) 0.047(4) 0.028(4) 0.020(4) 0.021(5)
N3 0.044(5) 0.031(4) 0.048(4) 0.024(3) 0.021(4) 0.026(4)
C12 0.040(7) 0.028(5) 0.044(4) 0.021(4) 0.019(5) 0.026(5)
N4 0.030(6) 0.021(4) 0.035(4) 0.015(3) 0.009(5) 0.018(4)
C13 0.082(10) 0.037(6) 0.074(7) 0.014(5) -0.011(7) 0.037(7)
C14 0.080(10) 0.058(9) 0.083(8) 0.023(6) 0.000(7) 0.047(9)
C15 0.037(5) 0.040(5) 0.034(4) 0.008(3) 0.016(4) 0.008(3)
C16 0.034(5) 0.037(5) 0.024(4) 0.007(3) 0.012(3) 0.017(3)
N5 0.022(4) 0.024(4) 0.026(3) 0.009(3) 0.004(3) 0.017(3)
C17 0.028(4) 0.029(5) 0.028(4) 0.013(3) 0.006(3) 0.015(3)
N6 0.029(4) 0.033(4) 0.023(3) 0.000(3) 0.003(3) 0.006(3)
C18 0.026(3) 0.032(5) 0.024(3) 0.006(3) 0.008(3) -0.001(3)
C19 0.037(4) 0.044(5) 0.033(4) 0.007(4) 0.010(3) 0.014(4)
C20 0.026(4) 0.042(6) 0.035(4) 0.005(4) 0.004(3) 0.006(4)
C21 0.036(4) 0.032(5) 0.026(4) 0.002(3) 0.004(3) 0.008(4)
C22 0.033(4) 0.038(5) 0.031(4) 0.006(3) 0.008(3) 0.010(4)
C23 0.033(4) 0.041(6) 0.031(4) 0.002(4) 0.007(3) 0.011(4)
C24 0.036(5) 0.048(7) 0.025(4) 0.007(4) 0.010(3) 0.012(4)
C25 0.027(4) 0.056(7) 0.031(4) 0.008(4) 0.010(3) -0.001(4)
N7 0.024(3) 0.036(5) 0.024(3) 0.002(3) 0.003(2) 0.005(3)
C26 0.026(4) 0.027(5) 0.017(3) 0.009(3) 0.004(3) 0.013(3)
N8 0.016(3) 0.018(4) 0.018(3) 0.002(3) -0.002(2) 0.011(3)
C27 0.079(8) 0.074(9) 0.047(6) 0.005(6) 0.019(5) 0.046(7)
C28 0.047(5) 0.064(8) 0.049(6) 0.010(5) 0.014(4) 0.028(5)
C29 0.089(3) 0.065(3) 0.100(4) 0.034(3) 0.027(3) 0.061(3)
C30 0.112(4) 0.079(3) 0.082(3) 0.033(3) 0.024(3) 0.081(3)
N9 0.097(2) 0.070(2) 0.063(2) 0.0542(18) 0.0610(19) 0.072(2)
C31 0.081(3) 0.070(2) 0.109(3) 0.075(2) 0.073(3) 0.065(2)
N10 0.074(2) 0.0613(19) 0.089(2) 0.0596(18) 0.0587(19) 0.0576(18)
C32 0.067(2) 0.0475(19) 0.069(2) 0.0464(18) 0.0496(19) 0.0465(19)
C33 0.066(3) 0.069(3) 0.050(2) 0.0318(19) 0.0314(19) 0.051(2)
C34 0.063(2) 0.0328(18) 0.067(2) 0.0190(17) 0.035(2) 0.0318(18)
C36 0.063(2) 0.113(3) 0.048(2) 0.050(2) 0.0387(19) 0.070(3)
C37 0.073(3) 0.097(3) 0.040(2) 0.042(2) 0.0324(19) 0.070(3)
N11 0.076(2) 0.077(2) 0.0402(16) 0.0460(15) 0.0448(15) 0.0659(18)
C38 0.064(2) 0.086(3) 0.047(2) 0.051(2) 0.0420(18) 0.062(2)
N12 0.0571(18) 0.093(2) 0.0392(16) 0.0496(16) 0.0370(14) 0.0572(18)
C39 0.052(2) 0.070(2) 0.0345(17) 0.0389(17) 0.0316(16) 0.0433(19)
C40 0.077(3) 0.073(3) 0.0333(18) 0.0302(18) 0.0356(19) 0.056(2)
C41 0.082(3) 0.074(3) 0.049(2) 0.045(2) 0.044(2) 0.061(2)
F6A 0.065(6) 0.116(9) 0.036(3) 0.025(4) 0.027(3) 0.062(6)
C35A 0.169(13) 0.072(7) 0.065(6) 0.017(5) 0.022(7) 0.093(9)
C42A 0.117(7) 0.082(6) 0.045(4) 0.040(4) 0.053(5) 0.077(6)
F6B 0.074(9) 0.118(13) 0.046(4) 0.022(7) 0.035(5) 0.064(10)
C35B 0.074(5) 0.062(5) 0.066(5) 0.023(4) 0.016(4) 0.049(4)
C42B 0.247(15) 0.163(11) 0.077(7) 0.090(8) 0.099(9) 0.180(12)

loop_
_atom_type_symbol
_atom_type_description
_atom_type_scat_dispersion_real
_atom_type_scat_dispersion_imag
_atom_type_scat_source
C C 0.0033 0.0016 'International Tables Vol C Tables 4.2.6.8 and 6.1.1.4'
H H 0.0000 0.0000 'International Tables Vol C Tables 4.2.6.8 and 6.1.1.4'
N N 0.0061 0.0033 'International Tables Vol C Tables 4.2.6.8 and 6.1.1.4'
F F 0.0171 0.0103 'International Tables Vol C Tables 4.2.6.8 and 6.1.1.4'
Si Si 0.0817 0.0704 'International Tables Vol C Tables 4.2.6.8 and 6.1.1.4'
Cu Cu 0.3201 1.2651 'International Tables Vol C Tables 4.2.6.8 and 6.1.1.4'

loop_
_geom_angle_atom_site_label_1
_geom_angle_atom_site_label_2
_geom_angle_atom_site_label_3
_geom_angle
_geom_angle_site_symmetry_1
_geom_angle_site_symmetry_3
_geom_angle_publ_flag
N1 Cu1 F1 87.2(5) . 2_666 ?
N5 Cu1 F1 89.9(5) . . ?
N1 Cu1 F1 92.8(5) . . ?
F1 Cu1 F1 180.0 2_666 . ?
N11 Cu2 N11 180.00(19) 2_566 . ?
N11 Cu2 N9 88.32(12) 2_566 . ?
N11 Cu2 N9 91.68(12) . . ?
N11 Cu2 N9 91.68(12) 2_566 2_566 ?
N11 Cu2 N9 88.32(12) . 2_566 ?
N9 Cu2 N9 180.0(3) . 2_566 ?
N11 Cu2 F2 91.20(10) 2_566 . ?
N11 Cu2 F2 88.80(10) . . ?
N9 Cu2 F2 89.47(12) . . ?
N9 Cu2 F2 90.53(12) 2_566 . ?
F6A Si1 F3 82.8(10) . . ?
F4A Si1 F3 86.4(7) . . ?
F6A Si1 F1 172.1(10) . . ?
F4A Si1 F1 86.6(8) . . ?
F3 Si1 F1 89.47(14) . . ?
F6A Si1 F5 99.2(10) . . ?
F4A Si1 F5 94.8(7) . . ?
F3 Si1 F5 177.61(15) . . ?
F1 Si1 F5 88.52(13) . . ?
F6A Si1 F2 89.2(4) . . ?
F4A Si1 F2 174.0(10) . . ?
F3 Si1 F2 89.22(14) . . ?
F1 Si1 F2 89.26(11) . . ?
F5 Si1 F2 89.46(13) . . ?
F3 Si1 F4B 99(2) . . ?
F1 Si1 F4B 95.5(11) . . ?
F5 Si1 F4B 82(2) . . ?
F2 Si1 F4B 170(2) . . ?
F3 Si1 F6B 104.7(15) . . ?
F1 Si1 F6B 165.7(15) . . ?
F5 Si1 F6B 77.3(15) . . ?
F2 Si1 F6B 92.3(6) . . ?
Si1 F1 Cu1 164.83(13) . . ?
Si1 F2 Cu2 172.91(12) . . ?
C2 C1 N2 106.2(10) . . ?
C2 C1 H1 126.9 . . ?
N2 C1 H1 126.9 . . ?
C1 C2 N1 110.1(11) . . ?
C1 C2 H2 125.0 . . ?
N1 C2 H2 125.0 . . ?
C3 N1 C2 104.7(11) . . ?
C3 N1 Cu1 121.6(12) . . ?
C2 N1 Cu1 132.7(11) . . ?
N1 C3 N2 112.1(9) . . ?
N1 C3 H3 123.9 . . ?
N2 C3 H3 123.9 . . ?
C3 N2 C1 106.9(9) . . ?
C3 N2 C4 125.9(10) . . ?
C1 N2 C4 127.2(10) . . ?
C9 C4 C5 121.8(10) . . ?
C9 C4 N2 117.7(9) . . ?
C5 C4 N2 120.4(9) . . ?
C4 C5 C6 117.1(10) . . ?
C4 C5 C14 124.4(10) . . ?
C6 C5 C14 118.5(10) . . ?
C7 C6 C5 120.7(10) . . ?
C7 C6 H6 119.6 . . ?
C5 C6 H6 119.6 . . ?
C6 C7 C8 123.5(10) . . ?
C6 C7 N3 117.6(9) . . ?
C8 C7 N3 118.9(9) . . ?
C7 C8 C9 115.0(9) . . ?
C7 C8 C13 126.0(10) . . ?
C9 C8 C13 118.9(10) . . ?
C4 C9 C8 121.8(10) . . ?
C4 C9 H9 119.1 . . ?
C8 C9 H9 119.1 . . ?
C11 C10 N4 107.5(11) . . ?
C11 C10 H10 126.3 . . ?
N4 C10 H10 126.3 . . ?
C10 C11 N3 107.3(11) . . ?
C10 C11 H11 126.4 . . ?
N3 C11 H11 126.4 . . ?
C12 N3 C11 107.5(9) . . ?
C12 N3 C7 126.1(10) . . ?
C11 N3 C7 126.3(10) . . ?
N4 C12 N3 109.5(9) . . ?
N4 C12 H12 125.2 . . ?
N3 C12 H12 125.2 . . ?
C12 N4 C10 108.2(11) . . ?
C8 C13 H13A 109.5 . . ?
C8 C13 H13B 109.5 . . ?
H13A C13 H13B 109.5 . . ?
C8 C13 H13C 109.5 . . ?
H13A C13 H13C 109.5 . . ?
H13B C13 H13C 109.5 . . ?
C5 C14 H14A 109.5 . . ?
C5 C14 H14B 109.5 . . ?
H14A C14 H14B 109.5 . . ?
C5 C14 H14C 109.5 . . ?
H14A C14 H14C 109.5 . . ?
H14B C14 H14C 109.5 . . ?
C16 C15 N6 106.7(10) . . ?
C16 C15 H15 126.7 . . ?
N6 C15 H15 126.7 . . ?
C15 C16 N5 110.2(11) . . ?
C15 C16 H16 124.9 . . ?
N5 C16 H16 124.9 . . ?
C17 N5 C16 104.8(10) . . ?
C17 N5 Cu1 131.4(12) . . ?
C16 N5 Cu1 123.8(11) . . ?
N5 C17 N6 111.7(10) . . ?
N5 C17 H17 124.1 . . ?
N6 C17 H17 124.1 . . ?
C17 N6 C15 106.6(9) . . ?
C17 N6 C18 128.0(11) . . ?
C15 N6 C18 125.4(9) . . ?
C19 C18 C23 123.6(9) . . ?
C19 C18 N6 120.0(10) . . ?
C23 C18 N6 116.3(9) . . ?
C18 C19 C20 115.5(10) . . ?
C18 C19 C28 124.7(9) . . ?
C20 C19 C28 119.6(10) . . ?
C21 C20 C19 120.8(10) . . ?
C21 C20 H20 119.6 . . ?
C19 C20 H20 119.6 . . ?
C20 C21 C22 123.0(10) . . ?
C20 C21 N7 117.7(9) . . ?
C22 C21 N7 119.2(9) . . ?
C23 C22 C21 116.7(10) . . ?
C23 C22 C27 119.0(10) . . ?
C21 C22 C27 124.3(9) . . ?
C22 C23 C18 120.3(10) . . ?
C22 C23 H23 119.8 . . ?
C18 C23 H23 119.8 . . ?
C25 C24 N8 107.7(11) . . ?
C25 C24 H24 126.1 . . ?
N8 C24 H24 126.1 . . ?
C24 C25 N7 107.5(10) . . ?
C24 C25 H25 126.2 . . ?
N7 C25 H25 126.2 . . ?
C26 N7 C25 107.1(9) . . ?
C26 N7 C21 125.4(11) . . ?
C25 N7 C21 127.3(10) . . ?
N8 C26 N7 109.9(9) . . ?
N8 C26 H26 125.0 . . ?
N7 C26 H26 125.0 . . ?
C26 N8 C24 107.7(10) . . ?
C22 C27 H27A 109.5 . . ?
C22 C27 H27B 109.5 . . ?
H27A C27 H27B 109.5 . . ?
C22 C27 H27C 109.5 . . ?
H27A C27 H27C 109.5 . . ?
H27B C27 H27C 109.5 . . ?
C19 C28 H28A 109.5 . . ?
C19 C28 H28B 109.5 . . ?
H28A C28 H28B 109.5 . . ?
C19 C28 H28C 109.5 . . ?
H28A C28 H28C 109.5 . . ?
H28B C28 H28C 109.5 . . ?
C30 C29 N10 107.0(4) . . ?
C30 C29 H29 126.5 . . ?
N10 C29 H29 126.5 . . ?
C29 C30 N9 109.4(4) . . ?
C29 C30 H30 125.3 . . ?
N9 C30 H30 125.3 . . ?
C31 N9 C30 105.8(3) . . ?
C31 N9 Cu2 124.7(3) . . ?
C30 N9 Cu2 129.5(3) . . ?
N9 C31 N10 111.6(4) . . ?
N9 C31 H31 124.2 . . ?
N10 C31 H31 124.2 . . ?
C31 N10 C29 106.2(3) . . ?
C31 N10 C32 125.1(3) . . ?
C29 N10 C32 128.6(3) . . ?
C34 C32 C33 121.1(3) . . ?
C34 C32 N10 118.8(3) . . ?
C33 C32 N10 119.9(4) . . ?
C32 C33 C34 118.9(4) . 2_576 ?
C32 C33 C35B 132.0(4) . . ?
C34 C33 C35B 109.1(4) 2_576 . ?
C32 C33 H33 120.6 . . ?
C34 C33 H33 120.6 2_576 . ?
C32 C34 C33 120.0(3) . 2_576 ?
C32 C34 C35A 134.7(5) . . ?
C33 C34 C35A 105.2(5) 2_576 . ?
C32 C34 H34 120.0 . . ?
C33 C34 H34 120.0 2_576 . ?
C37 C36 N12 106.4(3) . . ?
C37 C36 H36 126.8 . . ?
N12 C36 H36 126.8 . . ?
C36 C37 N11 109.4(3) . . ?
C36 C37 H37 125.3 . . ?
N11 C37 H37 125.3 . . ?
C38 N11 C37 106.6(3) . . ?
C38 N11 Cu2 126.4(2) . . ?
C37 N11 Cu2 125.4(2) . . ?
N11 C38 N12 110.5(3) . . ?
N11 C38 H38 124.7 . . ?
N12 C38 H38 124.7 . . ?
C38 N12 C36 107.1(3) . . ?
C38 N12 C39 126.1(3) . . ?
C36 N12 C39 126.6(3) . . ?
C41 C39 C40 121.7(3) . . ?
C41 C39 N12 119.2(3) . . ?
C40 C39 N12 119.1(3) . . ?
C39 C40 C41 118.8(3) . 2_567 ?
C39 C40 C42A 128.5(4) . . ?
C41 C40 C42A 112.6(4) 2_567 . ?
C39 C40 H40 120.6 . . ?
C41 C40 H40 120.6 2_567 . ?
C39 C41 C40 119.6(3) . 2_567 ?
C39 C41 C42B 129.5(4) . . ?
C40 C41 C42B 110.8(5) 2_567 . ?
C39 C41 H41 120.2 . . ?
C40 C41 H41 120.2 2_567 . ?
C34 C35A H35A 109.5 . . ?
C34 C35A H35B 109.5 . . ?
H35A C35A H35B 109.5 . . ?
C34 C35A H35C 109.5 . . ?
H35A C35A H35C 109.5 . . ?
H35B C35A H35C 109.5 . . ?
C40 C42A H42A 109.5 . . ?
C40 C42A H42B 109.5 . . ?
H42A C42A H42B 109.5 . . ?
C40 C42A H42C 109.5 . . ?
H42A C42A H42C 109.5 . . ?
H42B C42A H42C 109.5 . . ?
C33 C35B H35D 109.5 . . ?
C33 C35B H35E 109.5 . . ?
H35D C35B H35E 109.5 . . ?
C33 C35B H35F 109.5 . . ?
H35D C35B H35F 109.5 . . ?
H35E C35B H35F 109.5 . . ?
C41 C42B H42D 109.5 . . ?
C41 C42B H42E 109.5 . . ?
H42D C42B H42E 109.5 . . ?
C41 C42B H42F 109.5 . . ?
H42D C42B H42F 109.5 . . ?
H42E C42B H42F 109.5 . . ?

loop_
_geom_bond_atom_site_label_1
_geom_bond_atom_site_label_2
_geom_bond_distance
_geom_bond_site_symmetry_2
_geom_bond_publ_flag
Cu1 N5 1.965(14) . ?
Cu1 N1 1.995(16) . ?
Cu1 F1 2.3634(19) 2_666 ?
Cu1 F1 2.3634(19) . ?
Cu2 N11 1.995(2) 2_566 ?
Cu2 N11 1.995(2) . ?
Cu2 N9 1.999(3) . ?
Cu2 N9 1.999(3) 2_566 ?
Cu2 F2 2.475(2) . ?
Si1 F6A 1.662(9) . ?
Si1 F4A 1.669(13) . ?
Si1 F3 1.677(3) . ?
Si1 F1 1.682(2) . ?
Si1 F5 1.685(3) . ?
Si1 F2 1.696(2) . ?
Si1 F4B 1.74(3) . ?
Si1 F6B 1.745(18) . ?
C1 C2 1.350(10) . ?
C1 N2 1.370(11) . ?
C1 H1 0.9300 . ?
C2 N1 1.383(12) . ?
C2 H2 0.9300 . ?
N1 C3 1.317(12) . ?
C3 N2 1.343(12) . ?
C3 H3 0.9300 . ?
N2 C4 1.437(14) . ?
C4 C9 1.372(14) . ?
C4 C5 1.388(14) . ?
C5 C6 1.388(15) . ?
C5 C14 1.528(16) . ?
C6 C7 1.369(14) . ?
C6 H6 0.9300 . ?
C7 C8 1.394(15) . ?
C7 N3 1.452(14) . ?
C8 C9 1.405(15) . ?
C8 C13 1.521(14) . ?
C9 H9 0.9300 . ?
C10 C11 1.352(10) . ?
C10 N4 1.367(12) . ?
C10 H10 0.9300 . ?
C11 N3 1.377(11) . ?
C11 H11 0.9300 . ?
N3 C12 1.335(12) . ?
C12 N4 1.323(12) . ?
C12 H12 0.9300 . ?
C13 H13A 0.9600 . ?
C13 H13B 0.9600 . ?
C13 H13C 0.9600 . ?
C14 H14A 0.9600 . ?
C14 H14B 0.9600 . ?
C14 H14C 0.9600 . ?
C15 C16 1.333(10) . ?
C15 N6 1.362(11) . ?
C15 H15 0.9300 . ?
C16 N5 1.381(12) . ?
C16 H16 0.9300 . ?
N5 C17 1.308(12) . ?
C17 N6 1.351(12) . ?
C17 H17 0.9300 . ?
N6 C18 1.450(13) . ?
C18 C19 1.374(14) . ?
C18 C23 1.384(15) . ?
C19 C20 1.410(14) . ?
C19 C28 1.527(15) . ?
C20 C21 1.366(15) . ?
C20 H20 0.9300 . ?
C21 C22 1.388(14) . ?
C21 N7 1.441(14) . ?
C22 C23 1.381(14) . ?
C22 C27 1.523(15) . ?
C23 H23 0.9300 . ?
C24 C25 1.332(10) . ?
C24 N8 1.367(12) . ?
C24 H24 0.9300 . ?
C25 N7 1.375(11) . ?
C25 H25 0.9300 . ?
N7 C26 1.326(12) . ?
C26 N8 1.314(11) . ?
C26 H26 0.9300 . ?
C27 H27A 0.9600 . ?
C27 H27B 0.9600 . ?
C27 H27C 0.9600 . ?
C28 H28A 0.9600 . ?
C28 H28B 0.9600 . ?
C28 H28C 0.9600 . ?
C29 C30 1.351(5) . ?
C29 N10 1.355(6) . ?
C29 H29 0.9300 . ?
C30 N9 1.354(6) . ?
C30 H30 0.9300 . ?
N9 C31 1.310(4) . ?
C31 N10 1.345(5) . ?
C31 H31 0.9300 . ?
N10 C32 1.443(4) . ?
C32 C34 1.371(5) . ?
C32 C33 1.378(5) . ?
C33 C34 1.388(5) 2_576 ?
C33 C35B 1.559(8) . ?
C33 H33 0.9300 . ?
C34 C35A 1.562(10) . ?
C34 H34 0.9300 . ?
C36 C37 1.342(5) . ?
C36 N12 1.374(4) . ?
C36 H36 0.9300 . ?
C37 N11 1.366(5) . ?
C37 H37 0.9300 . ?
N11 C38 1.313(4) . ?
C38 N12 1.345(4) . ?
C38 H38 0.9300 . ?
N12 C39 1.441(4) . ?
C39 C41 1.370(5) . ?
C39 C40 1.379(5) . ?
C40 C41 1.383(5) 2_567 ?
C40 C42A 1.558(7) . ?
C40 H40 0.9300 . ?
C41 C42B 1.551(9) . ?
C41 H41 0.9300 . ?
C35A H35A 0.9600 . ?
C35A H35B 0.9600 . ?
C35A H35C 0.9600 . ?
C42A H42A 0.9600 . ?
C42A H42B 0.9600 . ?
C42A H42C 0.9600 . ?
C35B H35D 0.9600 . ?
C35B H35E 0.9600 . ?
C35B H35F 0.9600 . ?
C42B H42D 0.9600 . ?
C42B H42E 0.9600 . ?
C42B H42F 0.9600 . ?

loop_
_geom_hbond_atom_site_label_D
_geom_hbond_atom_site_label_H
_geom_hbond_atom_site_label_A
_geom_hbond_distance_DH
_geom_hbond_distance_HA
_geom_hbond_distance_DA
_geom_hbond_angle_DHA
_geom_hbond_site_symmetry_A
_geom_hbond_publ_flag
C30 H30 F5 0.93 2.49 3.409(5) 171.5 . yes
C31 H31 F2 0.93 2.49 3.102(5) 123.1 2_566 yes
C31 H31 F3 0.93 2.39 3.269(6) 157.2 2_566 yes
C38 H38 F2 0.93 2.53 3.103(4) 119.9 . yes

loop_
_geom_torsion_atom_site_label_1
_geom_torsion_atom_site_label_2
_geom_torsion_atom_site_label_3
_geom_torsion_atom_site_label_4
_geom_torsion
_geom_torsion_site_symmetry_1
_geom_torsion_site_symmetry_2
_geom_torsion_site_symmetry_3
_geom_torsion_site_symmetry_4
_geom_torsion_publ_flag
F4A Si1 F1 Cu1 -19.4(9) . . . . ?
F3 Si1 F1 Cu1 -105.8(5) . . . . ?
F5 Si1 F1 Cu1 75.5(5) . . . . ?
F2 Si1 F1 Cu1 165.0(5) . . . . ?
F4B Si1 F1 Cu1 -7(2) . . . . ?
F6B Si1 F1 Cu1 68(3) . . . . ?
N2 C1 C2 N1 -0.2(4) . . . . ?
C1 C2 N1 C3 -0.3(4) . . . . ?
C1 C2 N1 Cu1 -168.3(11) . . . . ?
C2 N1 C3 N2 0.8(7) . . . . ?
Cu1 N1 C3 N2 170.4(9) . . . . ?
N1 C3 N2 C1 -0.9(9) . . . . ?
N1 C3 N2 C4 177.5(9) . . . . ?
C2 C1 N2 C3 0.6(7) . . . . ?
C2 C1 N2 C4 -177.7(9) . . . . ?
C3 N2 C4 C9 -125.7(11) . . . . ?
C1 N2 C4 C9 52.4(13) . . . . ?
C3 N2 C4 C5 57.2(13) . . . . ?
C1 N2 C4 C5 -124.7(10) . . . . ?
C9 C4 C5 C6 3.5(16) . . . . ?
N2 C4 C5 C6 -179.5(10) . . . . ?
C9 C4 C5 C14 -175.4(12) . . . . ?
N2 C4 C5 C14 1.6(17) . . . . ?
C4 C5 C6 C7 -1.4(16) . . . . ?
C14 C5 C6 C7 177.6(12) . . . . ?
C5 C6 C7 C8 -1.2(17) . . . . ?
C5 C6 C7 N3 178.9(10) . . . . ?
C6 C7 C8 C9 1.8(16) . . . . ?
N3 C7 C8 C9 -178.4(9) . . . . ?
C6 C7 C8 C13 178.4(12) . . . . ?
N3 C7 C8 C13 -1.8(18) . . . . ?
C5 C4 C9 C8 -3.1(17) . . . . ?
N2 C4 C9 C8 179.9(10) . . . . ?
C7 C8 C9 C4 0.4(16) . . . . ?
C13 C8 C9 C4 -176.5(12) . . . . ?
N4 C10 C11 N3 -0.1(4) . . . . ?
C10 C11 N3 C12 -0.1(4) . . . . ?
C10 C11 N3 C7 -177.1(9) . . . . ?
C6 C7 N3 C12 130.0(10) . . . . ?
C8 C7 N3 C12 -49.8(13) . . . . ?
C6 C7 N3 C11 -53.5(12) . . . . ?
C8 C7 N3 C11 126.6(10) . . . . ?
C11 N3 C12 N4 0.3(7) . . . . ?
C7 N3 C12 N4 177.3(9) . . . . ?
N3 C12 N4 C10 -0.4(9) . . . . ?
C11 C10 N4 C12 0.3(7) . . . . ?
N6 C15 C16 N5 -3.0(14) . . . . ?
C15 C16 N5 C17 2.5(15) . . . . ?
C15 C16 N5 Cu1 -178.2(9) . . . . ?
C16 N5 C17 N6 -1.0(15) . . . . ?
Cu1 N5 C17 N6 179.8(10) . . . . ?
N5 C17 N6 C15 -0.8(14) . . . . ?
N5 C17 N6 C18 -179.7(11) . . . . ?
C16 C15 N6 C17 2.3(13) . . . . ?
C16 C15 N6 C18 -178.7(11) . . . . ?
C17 N6 C18 C19 -120.8(13) . . . . ?
C15 N6 C18 C19 60.5(13) . . . . ?
C17 N6 C18 C23 62.0(14) . . . . ?
C15 N6 C18 C23 -116.7(11) . . . . ?
C23 C18 C19 C20 -4.1(15) . . . . ?
N6 C18 C19 C20 178.9(9) . . . . ?
C23 C18 C19 C28 -179.5(10) . . . . ?
N6 C18 C19 C28 3.5(15) . . . . ?
C18 C19 C20 C21 3.2(15) . . . . ?
C28 C19 C20 C21 178.8(10) . . . . ?
C19 C20 C21 C22 -0.9(16) . . . . ?
C19 C20 C21 N7 -177.5(9) . . . . ?
C20 C21 C22 C23 -0.7(15) . . . . ?
N7 C21 C22 C23 175.9(9) . . . . ?
C20 C21 C22 C27 176.5(11) . . . . ?
N7 C21 C22 C27 -7.0(16) . . . . ?
C21 C22 C23 C18 -0.2(15) . . . . ?
C27 C22 C23 C18 -177.5(10) . . . . ?
C19 C18 C23 C22 2.8(16) . . . . ?
N6 C18 C23 C22 179.8(9) . . . . ?
N8 C24 C25 N7 -0.9(15) . . . . ?
C24 C25 N7 C26 0.3(14) . . . . ?
C24 C25 N7 C21 -175.5(11) . . . . ?
C20 C21 N7 C26 -54.6(14) . . . . ?
C22 C21 N7 C26 128.6(12) . . . . ?
C20 C21 N7 C25 120.4(12) . . . . ?
C22 C21 N7 C25 -56.3(14) . . . . ?
C25 N7 C26 N8 0.5(14) . . . . ?
C21 N7 C26 N8 176.4(10) . . . . ?
N7 C26 N8 C24 -1.0(15) . . . . ?
C25 C24 N8 C26 1.2(16) . . . . ?
N10 C29 C30 N9 -0.3(6) . . . . ?
C29 C30 N9 C31 -0.2(6) . . . . ?
C29 C30 N9 Cu2 179.8(3) . . . . ?
C30 N9 C31 N10 0.6(5) . . . . ?
Cu2 N9 C31 N10 -179.4(2) . . . . ?
N9 C31 N10 C29 -0.8(5) . . . . ?
N9 C31 N10 C32 -177.5(3) . . . . ?
C30 C29 N10 C31 0.6(5) . . . . ?
C30 C29 N10 C32 177.2(4) . . . . ?
C31 N10 C32 C34 -42.5(5) . . . . ?
C29 N10 C32 C34 141.5(5) . . . . ?
C31 N10 C32 C33 132.8(4) . . . . ?
C29 N10 C32 C33 -43.2(6) . . . . ?
C34 C32 C33 C34 0.7(6) . . . 2_576 ?
N10 C32 C33 C34 -174.6(3) . . . 2_576 ?
C34 C32 C33 C35B -177.5(3) . . . . ?
N10 C32 C33 C35B 7.3(6) . . . . ?
C33 C32 C34 C33 -0.7(6) . . . 2_576 ?
N10 C32 C34 C33 174.6(3) . . . 2_576 ?
C33 C32 C34 C35A 177.4(3) . . . . ?
N10 C32 C34 C35A -7.4(6) . . . . ?
N12 C36 C37 N11 0.2(5) . . . . ?
C36 C37 N11 C38 -0.2(5) . . . . ?
C36 C37 N11 Cu2 166.1(3) . . . . ?
C37 N11 C38 N12 0.1(5) . . . . ?
Cu2 N11 C38 N12 -166.1(3) . . . . ?
N11 C38 N12 C36 0.0(5) . . . . ?
N11 C38 N12 C39 175.8(3) . . . . ?
C37 C36 N12 C38 -0.2(5) . . . . ?
C37 C36 N12 C39 -175.9(4) . . . . ?
C38 N12 C39 C41 132.3(4) . . . . ?
C36 N12 C39 C41 -52.7(6) . . . . ?
C38 N12 C39 C40 -49.2(6) . . . . ?
C36 N12 C39 C40 125.8(4) . . . . ?
C41 C39 C40 C41 -0.4(7) . . . 2_567 ?
N12 C39 C40 C41 -178.8(4) . . . 2_567 ?
C41 C39 C40 C42A 175.3(6) . . . . ?
N12 C39 C40 C42A -3.2(8) . . . . ?
C40 C39 C41 C40 0.4(7) . . . 2_567 ?
N12 C39 C41 C40 178.8(4) . . . 2_567 ?
C40 C39 C41 C42B 175.2(9) . . . . ?
N12 C39 C41 C42B -6.4(11) . . . . ?
